data_4101960
loop_
_publ_author_name
'Elodie Salager'
'Graeme M. Day'
'Robin S. Stein'
'Chris J. Pickard'
'B\'en\'edicte Elena'
'Lyndon Emsley'

_publ_section_title
;
 Powder Crystallography by Combined Crystal Structure Prediction and
 High-Resolution 1H Solid-State NMR Spectroscopy
;
_journal_name_full 'Journal of the American Chemical Society'
_journal_page_first 2564
_journal_page_last 2566
_journal_paper_doi 10.1021/ja909449k
_journal_volume 132
_journal_year 2010
_chemical_formula_sum 'C10 H14 O'
_space_group_IT_number 19
_symmetry_space_group_name_Hall 'P 2ac 2ab'
_symmetry_space_group_name_H-M 'P 21 21 21'
_cell_angle_alpha 90.000000
_cell_angle_beta 90.000000
_cell_angle_gamma 90.000000
_cell_formula_units_Z 4
_cell_length_a 4.536200
_cell_length_b 12.228600
_cell_length_c 16.291500
_cell_volume 903.712
_cod_data_source_file ja909449k_si_002_08.cif
_cod_data_source_block spacegroup_19_frame_3
_cod_depositor_comments
;
 Removing duplicate loop entries from the _atom_type loop.

 Antanas Vaitkus,
 2018-07-07
;
_cod_database_code 4101960

loop_
_symmetry_equiv_pos_site_id
_symmetry_equiv_pos_as_xyz
1 x,y,z
2 1/2-x,-y,1/2+z
3 -x,1/2+y,1/2-z
4 1/2+x,1/2-y,-z

loop_
_atom_site_label
_atom_site_type_symbol
_atom_site_fract_x
_atom_site_fract_y
_atom_site_fract_z
C1 C 0.647868 0.945893 0.908319
C2 C 0.596966 0.832995 0.901399
C3 C 0.518796 1.012115 0.848843
C4 C 0.427319 0.789949 0.838099
C5 C 0.347614 0.969703 0.785355
C6 C 0.299530 0.857651 0.778967
C7 C 0.828976 0.989212 0.979616
C8 C 0.653914 0.975931 1.059823
C9 C 0.909517 1.110400 0.970053
C10 C 0.111944 0.809894 0.711775
O1 O 0.698750 0.756849 0.956425
H1 H 0.886911 0.780532 0.977341
H2 H 0.552861 1.099658 0.851560
H3 H 0.394155 0.702010 0.834816
H4 H 0.252117 1.024592 0.740411
H5 H 1.033765 0.942462 0.984011
H6 H 0.584713 0.891791 1.070800
H7 H 0.788788 1.002096 1.111861
H8 H 0.456993 1.027416 1.058058
H9 H 1.027018 1.127009 0.912901
H10 H 1.048928 1.137123 1.020896
H11 H 0.711326 1.161192 0.971153
H12 H -0.090192 0.856866 0.703494
H13 H 0.229425 0.809236 0.653185
H14 H 0.049457 0.725457 0.725402

loop_
_atom_type_symbol
_atom_type_radius_bond
C 0.680000
O 0.680000
H 0.230000
